data_4515279
loop_
_publ_author_name
'Zhang, Qiangsheng'
'Wang, Jun'
'Kirillov, Alexander M.'
'Dou, Wei'
'Xu, Cong'
'Xu, Cailing'
'Yang, Lizi'
'Fang, Ran'
'Liu, Weisheng'

_publ_section_title
;
 Multifunctional Ln-MOF Luminescent Probe for Efficient Sensing of
 Fe<sup>3+</sup>, Ce<sup>3+</sup>, and Acetone.
;
_journal_issue 28
_journal_name_full 'ACS applied materials &amp; interfaces'
_journal_page_first 23976
_journal_page_last 23986
_journal_paper_doi 10.1021/acsami.8b06103
_journal_volume 10
_journal_year 2018
_chemical_formula_moiety '0.25(C128 H132 N12 O96 Tb16)'
_chemical_formula_sum 'C32 H33 N3 O24 Tb4'
_chemical_formula_weight 1479.33
_space_group_crystal_system monoclinic
_space_group_IT_number 15
_space_group_name_Hall '-C 2yc'
_space_group_name_H-M_alt 'C 1 2/c 1'
_atom_sites_solution_hydrogens mixed
_audit_creation_date 2017-03-06
_audit_creation_method
;
Olex2 1.2-beta
(compiled 2017.03.02 svn.r3394 for OlexSys, GUI svn.r5324)
;
_cell_angle_alpha 90
_cell_angle_beta 110.537(18)
_cell_angle_gamma 90
_cell_formula_units_Z 4
_cell_length_a 26.00(3)
_cell_length_b 10.644(15)
_cell_length_c 22.23(3)
_cell_measurement_reflns_used 2457
_cell_measurement_temperature 100.15
_cell_measurement_theta_max 25.424
_cell_measurement_theta_min 2.178
_cell_volume 5761(13)
_computing_cell_refinement 'SAINT v8.34A (Bruker, 2013)'
_computing_data_reduction 'SAINT v8.34A (Bruker, 2013)'
_computing_molecular_graphics 'Olex2 (Dolomanov et al., 2009)'
_computing_publication_material 'Olex2 (Dolomanov et al., 2009)'
_computing_structure_refinement 'ShelXL (Sheldrick, 2015)'
_diffrn_ambient_temperature 100.15
_diffrn_measured_fraction_theta_full 0.974
_diffrn_measured_fraction_theta_max 0.974
_diffrn_measurement_device_type 'Bruker P4'
_diffrn_radiation_type MoK\a
_diffrn_radiation_wavelength 0.71073
_diffrn_reflns_av_R_equivalents 0.0808
_diffrn_reflns_av_unetI/netI 0.1222
_diffrn_reflns_Laue_measured_fraction_full 0.974
_diffrn_reflns_Laue_measured_fraction_max 0.974
_diffrn_reflns_limit_h_max 16
_diffrn_reflns_limit_h_min -31
_diffrn_reflns_limit_k_max 12
_diffrn_reflns_limit_k_min -12
_diffrn_reflns_limit_l_max 27
_diffrn_reflns_limit_l_min -19
_diffrn_reflns_number 11502
_diffrn_reflns_point_group_measured_fraction_full 0.974
_diffrn_reflns_point_group_measured_fraction_max 0.974
_diffrn_reflns_theta_full 25.242
_diffrn_reflns_theta_max 25.679
_diffrn_reflns_theta_min 2.088
_exptl_absorpt_coefficient_mu 4.918
_exptl_absorpt_correction_type none
_exptl_crystal_colour colourless
_exptl_crystal_colour_primary colourless
_exptl_crystal_density_diffrn 1.706
_exptl_crystal_description block
_exptl_crystal_F_000 2791
_platon_squeeze_details
;
TITL tbl3_0m   C 1 2/c 1    R = 0.09
CELL   26.0000   10.6440   22.2300     90.00    110.54     90.00
SPGR C2/c
# Solvent Accessible Volume =      1581
# Electrons Found in S.A.V. =       471
# Note: Atoms in Void as Cxxx and Qxxx all others
C101 0.140 0.097 0.367 !       3.68 eA-3
C102 0.127 0.093 0.397 !       3.41 eA-3
C103 0.174 0.154 0.463 !       3.24 eA-3
C104 0.791 0.219 0.162 !       3.24 eA-3
C105 0.132 0.281 0.382 !       3.20 eA-3
Q106 0.579 0.121 0.291 !       3.11 eA-3
Q107 0.585 0.187 0.281 !       3.01 eA-3
Q108 0.696 0.029 0.425 !       2.98 eA-3
Q109 0.562 0.257 0.279 !       2.97 eA-3
C110 0.853 0.187 0.099 !       2.87 eA-3
C111 0.609 0.246 0.877 !       2.87 eA-3
Q112 0.869 0.338 0.124 !       2.86 eA-3
C113 0.173 0.183 0.318 !       2.85 eA-3
Q114 0.023 0.130 0.652 !       2.84 eA-3
Q115 0.953 0.319 0.711 !       2.83 eA-3
Q116 0.088 0.252 0.589 !       2.81 eA-3
Q117 0.235 0.464 0.463 !       2.75 eA-3
Q118 0.102 0.320 0.367 !       2.72 eA-3
Q119 0.731 0.290 0.800 !       2.70 eA-3
Q120 0.653 0.380 0.206 !       2.64 eA-3
C121 0.085 0.245 0.414 !       2.63 eA-3
Q122 0.367 0.129 0.594 !       2.58 eA-3
C123 0.181 0.194 0.370 !       2.57 eA-3
Q124 0.837 0.440 0.111 !       2.57 eA-3
C125 0.836 0.102 0.088 !       2.56 eA-3
Q126 0.064 0.219 0.446 !       2.49 eA-3
Q127 0.711 0.192 0.789 !       2.48 eA-3
C128 0.603 0.338 0.896 !       2.47 eA-3
Q129 0.845 0.163 0.241 !       2.47 eA-3
Q130 0.430 0.216 0.156 !       2.44 eA-3
Q131 0.172 0.343 0.410 !       2.41 eA-3
Q132 0.304 0.151 0.410 !       2.39 eA-3
Q133 0.640 0.213 0.092 !       2.39 eA-3
Q134 0.888 0.321 0.092 !       2.39 eA-3
C135 0.671 0.243 0.826 !       2.37 eA-3
Q136 0.822 0.349 0.216 !       2.32 eA-3
Q137 0.522 0.487 0.152 !       2.30 eA-3
Q138 0.374 0.377 0.270 !       2.28 eA-3
Q139 0.917 0.347 0.970 !       2.26 eA-3
C140 0.236 0.155 0.467 !       2.24 eA-3
Q141 0.455 0.469 0.341 !       2.24 eA-3
Q142 0.104 0.313 0.320 !       2.23 eA-3
Q143 0.523 0.372 0.818 !       2.22 eA-3
Q144 0.745 0.056 0.471 !       2.21 eA-3
Q145 0.471 0.441 0.259 !       2.21 eA-3
C146 0.181 0.043 0.410 !       2.19 eA-3
Q147 0.461 0.374 0.758 !       2.16 eA-3
Q148 0.662 0.409 0.817 !       2.16 eA-3
Q149 0.744 0.781 0.563 !       2.16 eA-3
Q150 0.244 0.281 0.563 !       2.16 eA-3
C151 0.262 0.502 0.396 !       2.16 eA-3
C152 0.243 0.067 0.475 !       2.15 eA-3
C153 0.799 0.801 0.564 !       2.14 eA-3
C154 0.299 0.301 0.564 !       2.14 eA-3
C155 0.701 0.325 0.939 !       2.14 eA-3
C156 0.118 0.158 0.322 !       2.13 eA-3
Q157 0.737 0.027 0.417 !       2.13 eA-3
C158 0.773 0.353 0.101 !       2.12 eA-3
C159 0.112 0.238 0.334 !       2.11 eA-3
C160 0.823 0.310 0.128 !       2.11 eA-3
C161 0.390 0.314 0.562 !       2.10 eA-3
Q162 0.452 0.222 0.424 !       2.10 eA-3
Q163 0.826 0.292 0.426 !       2.09 eA-3
C164 0.868 0.207 0.182 !       2.09 eA-3
Q165 0.811 0.288 0.023 !       2.09 eA-3
C166 0.250 0.368 0.478 !       2.08 eA-3
Q167 0.420 0.405 0.389 !       2.08 eA-3
Q168 0.478 0.369 0.300 !       2.08 eA-3
C169 0.727 0.195 0.844 !       2.08 eA-3
Q170 0.735 0.407 0.251 !       2.07 eA-3
Q171 0.455 0.493 0.284 !       2.07 eA-3
Q172 0.664 0.246 0.787 !       2.07 eA-3
C173 0.231 0.196 0.370 !       2.07 eA-3
Q174 0.851 0.252 0.021 !       2.06 eA-3
C175 0.711 0.435 0.494 !       2.05 eA-3
Q176 0.156 0.345 0.483 !       2.05 eA-3
Q177 0.250 0.346 0.250 !       2.04 eA-3
Q178 0.071 0.402 0.115 !       2.04 eA-3
Q179 0.024 0.458 0.492 !       2.01 eA-3
Q180 0.744 0.162 0.215 !       1.99 eA-3
C181 0.712 0.502 0.059 !       1.99 eA-3
C182 0.288 0.498 0.434 !       1.98 eA-3
Q183 0.806 0.151 0.271 !       1.97 eA-3
C184 0.124 0.098 0.322 !       1.97 eA-3
Q185 0.500 0.152 0.640 !       1.97 eA-3
Q186 0.780 0.096 0.281 !       1.97 eA-3
Q187 0.789 0.191 0.253 !       1.96 eA-3
Q188 0.684 0.129 0.752 !       1.95 eA-3
Q189 0.813 0.472 0.127 !       1.95 eA-3
Q190 0.431 0.276 0.618 !       1.95 eA-3
Q191 0.264 0.502 0.272 !       1.94 eA-3
Q192 0.412 0.377 0.702 !       1.93 eA-3
Q193 0.531 0.314 0.095 !       1.93 eA-3
Q194 0.673 0.153 0.046 !       1.93 eA-3
Q195 0.819 0.249 0.918 !       1.92 eA-3
Q196 0.727 0.223 0.183 !       1.92 eA-3
Q197 0.998 0.439 0.423 !       1.92 eA-3
Q198 0.929 0.370 0.315 !       1.90 eA-3
Q199 0.523 0.405 0.101 !       1.90 eA-3
;
_refine_diff_density_max 2.708
_refine_diff_density_min -2.908
_refine_diff_density_rms 0.453
_refine_ls_extinction_method none
_refine_ls_goodness_of_fit_ref 0.978
_refine_ls_hydrogen_treatment constr
_refine_ls_matrix_type full
_refine_ls_number_parameters 303
_refine_ls_number_reflns 5310
_refine_ls_number_restraints 457
_refine_ls_restrained_S_all 0.953
_refine_ls_R_factor_all 0.1056
_refine_ls_R_factor_gt 0.0767
_refine_ls_shift/su_max 0.001
_refine_ls_shift/su_mean 0.000
_refine_ls_structure_factor_coef Fsqd
_refine_ls_weighting_details 'w=1/[\s^2^(Fo^2^)+(0.1579P)^2^] where P=(Fo^2^+2Fc^2^)/3'
_refine_ls_weighting_scheme calc
_refine_ls_wR_factor_gt 0.2132
_refine_ls_wR_factor_ref 0.2404
_reflns_Friedel_coverage 0.000
_reflns_number_gt 3537
_reflns_number_total 5310
_reflns_threshold_expression 'I > 2\s(I)'
_cod_data_source_file Tb.cif
_cod_data_source_block tbl3_0m_sq
_cod_database_code 4515279
_shelx_shelxl_version_number 2014/7
_shelx_space_group_comment
;
The symmetry employed for this shelxl refinement is uniquely defined
by the following loop, which should always be used as a source of
symmetry information in preference to the above space-group names.
They are only intended as comments.
;
_olex2_refinement_description
;
1. Fixed Uiso
 At 1.2 times of:
  All C(H) groups, H2 of O2, H1 of O1
 At 1.5 times of:
  All C(H,H,H) groups, H12 of O12, All O(H,H) groups
2. Restrained distances
 C18-N2 = N2-C17
 1.4 with sigma of 0.02
 C17-C16 = C16-C18
 2.4 with sigma of 0.02
3. Uiso/Uaniso restraints and constraints
Uanis(C1) \\sim Ueq, Uanis(C11) \\sim Ueq, Uanis(C2) \\sim Ueq, Uanis(C8) \\sim
Ueq, Uanis(C7) \\sim Ueq, Uanis(C5) \\sim Ueq, Uanis(C4) \\sim Ueq, Uanis(C3)
\\sim Ueq, Uanis(C6) \\sim Ueq, Uanis(C10) \\sim Ueq, Uanis(C12) \\sim Ueq,
Uanis(C14) \\sim Ueq, Uanis(C9) \\sim Ueq, Uanis(C13) \\sim Ueq, Uanis(C15)
\\sim Ueq, Uanis(C16) \\sim Ueq, Uanis(C18) \\sim Ueq, Uanis(C17) \\sim Ueq,
Uanis(N1) \\sim Ueq, Uanis(N2) \\sim Ueq, Uanis(O8) \\sim Ueq, Uanis(O11) \\sim
Ueq, Uanis(O6) \\sim Ueq, Uanis(O5) \\sim Ueq, Uanis(O7) \\sim Ueq, Uanis(O4)
\\sim Ueq, Uanis(O12) \\sim Ueq, Uanis(O10) \\sim Ueq, Uanis(O9) \\sim Ueq,
Uanis(O3) \\sim Ueq, Uanis(O2) \\sim Ueq, Uanis(O1) \\sim Ueq: with sigma of
0.01 and sigma for terminal atoms of 0.02
4. Rigid body (RIGU) restrains
 All non-hydrogen atoms
 with sigma for 1-2 distances of 0.004 and sigma for 1-3 distances of 0.004
5. Others
 Fixed Sof: H12(0.5) C16(0.5) H16(0.5) N2(0.5) C18(0.5) H18A(0.5) H18B(0.5)
 H18C(0.5) C17(0.5) H17A(0.5) H17B(0.5) H17C(0.5)
6.a Riding coordinates:
 O6(H6A,H6B), O7(H7A,H7B), O12(H12), O2(H2), C18(H18A,H18B,H18C), C17(H17A,
 H17B,H17C)
6.b Ternary CH refined with riding coordinates:
 O1(H1)
6.c Aromatic/amide H refined with riding coordinates:
 C11(H11), C8(H8), C7(H7), C3(H3), C10(H10), C14(H14), C15(H15), C16(H16)
;
_platon_squeeze_void_probe_radius 1.20
_olex2_submission_special_instructions 'No special instructions were received'

loop_
_space_group_symop_operation_xyz
'x, y, z'
'-x, y, -z+1/2'
'x+1/2, y+1/2, z'
'-x+1/2, y+1/2, -z+1/2'
'-x, -y, -z'
'x, -y, z-1/2'
'-x+1/2, -y+1/2, -z'
'x+1/2, -y+1/2, z-1/2'

loop_
_atom_site_label
_atom_site_type_symbol
_atom_site_fract_x
_atom_site_fract_y
_atom_site_fract_z
_atom_site_U_iso_or_equiv
_atom_site_adp_type
_atom_site_occupancy
_atom_site_site_symmetry_order
_atom_site_calc_flag
_atom_site_refinement_flags_posn
_atom_site_refinement_flags_adp
_atom_site_refinement_flags_occupancy
_atom_site_disorder_assembly
_atom_site_disorder_group
Tb2 Tb 0.07454(3) 0.32524(7) 0.81612(3) 0.0128(3) Uani 1 1 d . U . . .
Tb1 Tb 0.46760(3) 0.57461(7) 0.81744(3) 0.0144(3) Uani 1 1 d . U . . .
O8 O 0.0682(5) 0.5362(14) 0.6564(7) 0.044(4) Uani 1 1 d . U . . .
O11 O 0.4816(6) 0.3683(13) 0.7913(7) 0.041(3) Uani 1 1 d . U . . .
O6 O 0.0378(5) 0.5192(13) 0.8441(8) 0.045(4) Uani 1 1 d . U . . .
H6A H 0.0630 0.5772 0.8537 0.067 Uiso 1 1 d R . . . .
H6B H 0.0055 0.5315 0.8444 0.067 Uiso 1 1 d R . . . .
O5 O 0.1054(5) 0.4814(12) 0.7597(6) 0.033(3) Uani 1 1 d . U . . .
O7 O 0.1535(6) 0.4339(13) 0.8955(7) 0.047(4) Uani 1 1 d . U . . .
H7A H 0.1625 0.4273 0.9369 0.070 Uiso 1 1 d R . . . .
H7B H 0.1766 0.4833 0.8868 0.070 Uiso 1 1 d R . . . .
O4 O 0.3438(5) 0.7234(12) 0.6913(6) 0.030(3) Uani 1 1 d . U . . .
O12 O 0.4369(7) 0.7031(15) 0.8937(8) 0.056(4) Uani 1 1 d . U . . .
H12 H 0.4515 0.6982 0.9354 0.085 Uiso 0.5 1 d R . . A 2
O10 O 0.0819(5) 0.7536(11) 0.4215(5) 0.026(3) Uani 1 1 d . U . . .
O9 O 0.0381(5) 0.9346(12) 0.4209(6) 0.033(3) Uani 1 1 d . U . . .
O3 O 0.3719(5) 0.5741(13) 0.7680(6) 0.035(3) Uani 1 1 d . U . . .
O2 O 0.4491(5) 0.6049(10) 0.7048(5) 0.016(2) Uani 1 1 d . U . . .
H2 H 0.4257 0.5561 0.6844 0.020 Uiso 1 1 d R . . . .
O1 O 0.4766(4) 0.7918(10) 0.7956(5) 0.017(2) Uani 1 1 d . U . . .
H1 H 0.4632 0.8471 0.8233 0.021 Uiso 1 1 calc R . . . .
N1 N 0.0718(6) 0.9132(13) 0.6208(6) 0.022(3) Uani 1 1 d . U . . .
C1 C 0.3346(8) 0.6361(18) 0.7253(9) 0.030(4) Uani 1 1 d . U . . .
C11 C 0.0642(7) 0.9197(15) 0.5577(8) 0.017(3) Uani 1 1 d . U . . .
H11 H 0.0422 0.9871 0.5343 0.020 Uiso 1 1 calc R . . . .
C2 C 0.2756(7) 0.6013(16) 0.7166(9) 0.025(3) Uani 1 1 d . U . . .
C8 C 0.2636(8) 0.5141(19) 0.7536(10) 0.036(4) Uani 1 1 d . U . . .
H8 H 0.2929 0.4674 0.7828 0.044 Uiso 1 1 calc R . . . .
C7 C 0.2109(7) 0.4893(18) 0.7509(9) 0.032(4) Uani 1 1 d . U . . .
H7 H 0.2047 0.4257 0.7776 0.038 Uiso 1 1 calc R . . . .
C5 C 0.1661(7) 0.5568(15) 0.7093(8) 0.017(3) Uani 1 1 d . U . . .
C4 C 0.1765(7) 0.6475(15) 0.6684(8) 0.017(3) Uani 1 1 d . U . . .
C3 C 0.2310(7) 0.6712(15) 0.6754(8) 0.017(3) Uani 1 1 d . U . . .
H3 H 0.2385 0.7377 0.6512 0.020 Uiso 1 1 calc R . . . .
C6 C 0.1083(7) 0.5233(16) 0.7084(9) 0.021(3) Uani 1 1 d . U . . .
C10 C 0.1063(7) 0.8222(15) 0.6551(8) 0.019(3) Uani 1 1 d . U . . .
H10 H 0.1132 0.8159 0.6999 0.023 Uiso 1 1 calc R . . . .
C12 C 0.0859(6) 0.8349(15) 0.5221(7) 0.016(3) Uani 1 1 d . U . . .
C14 C 0.1230(6) 0.7436(15) 0.5606(7) 0.016(3) Uani 1 1 d . U . . .
H14 H 0.1411 0.6879 0.5412 0.020 Uiso 1 1 calc R . . . .
C9 C 0.1329(7) 0.7350(15) 0.6258(8) 0.018(3) Uani 1 1 d . U . . .
C13 C 0.0665(8) 0.8405(17) 0.4485(8) 0.026(4) Uani 1 1 d . U . . .
C15 C 0.5000 0.319(3) 0.7500 0.040(6) Uani 1 2 d S TU P . .
H15 H 0.5000 0.2300 0.7500 0.048 Uiso 1 2 calc RS T P . .
C16 C 0.3889(17) 0.750(3) 0.8967(18) 0.050(7) Uani 0.5 1 d D U . B 1
H16 H 0.3545 0.7316 0.8645 0.059 Uiso 0.5 1 calc R . . B 1
N2 N 0.3921(13) 0.819(4) 0.944(2) 0.068(8) Uani 0.5 1 d D U . B 1
C18 C 0.351(2) 0.888(5) 0.956(3) 0.072(11) Uani 0.5 1 d D U . B 1
H18A H 0.3362 0.8516 0.9874 0.108 Uiso 0.5 1 d R . . B 1
H18B H 0.3212 0.8918 0.9139 0.108 Uiso 0.5 1 d R . . B 1
H18C H 0.3643 0.9728 0.9696 0.108 Uiso 0.5 1 d R . . B 1
C17 C 0.439(2) 0.884(5) 0.984(2) 0.073(11) Uani 0.5 1 d D U . B 1
H17A H 0.4518 0.8439 1.0262 0.109 Uiso 0.5 1 d R . . B 1
H17B H 0.4326 0.9736 0.9886 0.109 Uiso 0.5 1 d R . . B 1
H17C H 0.4658 0.8729 0.9631 0.109 Uiso 0.5 1 d R . . B 1

loop_
_atom_site_aniso_label
_atom_site_aniso_U_11
_atom_site_aniso_U_22
_atom_site_aniso_U_33
_atom_site_aniso_U_23
_atom_site_aniso_U_13
_atom_site_aniso_U_12
Tb2 0.0042(4) 0.0153(4) 0.0187(4) 0.0000(3) 0.0037(3) -0.0022(3)
Tb1 0.0074(4) 0.0185(4) 0.0179(4) 0.0018(3) 0.0050(3) -0.0022(3)
O8 0.015(5) 0.058(8) 0.054(6) 0.018(6) 0.006(4) -0.016(5)
O11 0.042(7) 0.030(5) 0.057(6) -0.003(4) 0.024(5) -0.005(5)
O6 0.016(6) 0.034(6) 0.088(9) -0.014(6) 0.025(6) -0.011(5)
O5 0.019(5) 0.042(6) 0.041(5) 0.007(4) 0.016(4) -0.005(5)
O7 0.033(6) 0.056(8) 0.057(7) -0.021(6) 0.023(5) -0.016(6)
O4 0.015(5) 0.032(5) 0.041(6) 0.013(5) 0.006(4) -0.003(4)
O12 0.069(7) 0.058(7) 0.054(6) 0.002(5) 0.037(5) 0.000(5)
O10 0.035(6) 0.030(5) 0.010(4) 0.002(4) 0.005(4) 0.012(5)
O9 0.034(6) 0.037(5) 0.021(5) 0.004(4) 0.003(5) 0.022(5)
O3 0.019(4) 0.056(6) 0.028(5) 0.015(4) 0.008(4) 0.003(4)
O2 0.014(5) 0.018(5) 0.019(4) -0.006(4) 0.008(4) -0.002(4)
O1 0.016(5) 0.022(5) 0.019(5) -0.003(4) 0.013(4) -0.001(4)
N1 0.028(6) 0.027(5) 0.014(4) -0.001(4) 0.010(4) 0.010(5)
C1 0.015(5) 0.032(6) 0.035(6) 0.011(5) 0.002(4) -0.005(4)
C11 0.014(6) 0.017(5) 0.020(4) -0.001(4) 0.006(4) -0.002(5)
C2 0.014(4) 0.021(6) 0.037(6) 0.006(5) 0.007(4) -0.003(4)
C8 0.022(5) 0.036(7) 0.050(7) 0.017(6) 0.011(5) -0.003(4)
C7 0.021(5) 0.034(7) 0.041(7) 0.019(6) 0.010(4) -0.001(4)
C5 0.014(4) 0.022(6) 0.018(5) 0.001(4) 0.008(4) -0.005(4)
C4 0.009(4) 0.020(5) 0.022(5) 0.004(4) 0.006(4) -0.003(4)
C3 0.012(4) 0.019(6) 0.022(6) -0.001(5) 0.008(4) -0.004(4)
C6 0.013(5) 0.019(6) 0.036(5) 0.000(4) 0.015(4) -0.004(4)
C10 0.014(6) 0.024(5) 0.025(5) 0.002(4) 0.012(4) 0.000(5)
C12 0.009(6) 0.021(5) 0.015(4) -0.001(3) 0.000(4) 0.005(5)
C14 0.014(6) 0.020(6) 0.016(4) 0.000(4) 0.006(4) 0.006(5)
C9 0.012(5) 0.022(5) 0.022(4) 0.000(4) 0.007(4) 0.000(4)
C13 0.025(7) 0.031(5) 0.016(4) -0.003(4) 0.001(4) 0.012(5)
C15 0.039(10) 0.032(8) 0.052(8) 0.000 0.019(7) 0.000
C16 0.063(9) 0.055(11) 0.042(9) 0.008(7) 0.032(7) 0.005(6)
N2 0.080(10) 0.076(11) 0.061(10) -0.005(8) 0.041(7) 0.005(7)
C18 0.084(12) 0.076(17) 0.071(17) -0.008(13) 0.046(11) 0.004(10)
C17 0.083(12) 0.094(18) 0.056(14) -0.010(13) 0.043(9) -0.003(10)

loop_
_atom_type_symbol
_atom_type_description
_atom_type_scat_dispersion_real
_atom_type_scat_dispersion_imag
_atom_type_scat_source
C C 0.0030 0.0020 'International Tables Vol C Tables 4.2.6.8 and 6.1.1.4'
H H 0.0000 0.0000 'International Tables Vol C Tables 4.2.6.8 and 6.1.1.4'
N N 0.0060 0.0030 'International Tables Vol C Tables 4.2.6.8 and 6.1.1.4'
O O 0.0110 0.0060 'International Tables Vol C Tables 4.2.6.8 and 6.1.1.4'
Tb Tb -0.1720 4.1540 'International Tables Vol C Tables 4.2.6.8 and 6.1.1.4'

loop_
_geom_angle_atom_site_label_1
_geom_angle_atom_site_label_2
_geom_angle_atom_site_label_3
_geom_angle
_geom_angle_site_symmetry_1
_geom_angle_site_symmetry_3
Tb1 Tb2 Tb2 59.22(5) 4_546 2_556
Tb1 Tb2 Tb2 59.04(6) 3_445 2_556
Tb1 Tb2 Tb1 61.10(7) 4_546 3_445
O6 Tb2 Tb2 79.7(3) . 2_556
O6 Tb2 Tb1 138.6(3) . 4_546
O6 Tb2 Tb1 103.6(3) . 3_445
O6 Tb2 O7 74.0(5) . .
O6 Tb2 O1 72.4(4) . 3_445
O5 Tb2 Tb2 91.8(3) . 2_556
O5 Tb2 Tb1 149.5(3) . 3_445
O5 Tb2 Tb1 97.7(3) . 4_546
O5 Tb2 O6 77.2(5) . .
O5 Tb2 O7 72.6(5) . .
O5 Tb2 O4 79.2(5) . 4_546
O5 Tb2 O10 145.1(4) . 6_566
O5 Tb2 O2 133.0(4) . 4_546
O5 Tb2 O1 74.0(4) . 4_546
O5 Tb2 O1 121.5(4) . 3_445
O7 Tb2 Tb2 151.7(4) . 2_556
O7 Tb2 Tb1 144.4(3) . 4_546
O7 Tb2 Tb1 137.5(4) . 3_445
O4 Tb2 Tb2 126.8(3) 4_546 2_556
O4 Tb2 Tb1 70.1(3) 4_546 4_546
O4 Tb2 Tb1 109.9(3) 4_546 3_445
O4 Tb2 O6 145.0(4) 4_546 .
O4 Tb2 O7 74.5(4) 4_546 .
O4 Tb2 O1 142.6(4) 4_546 3_445
O10 Tb2 Tb2 116.1(3) 6_566 2_556
O10 Tb2 Tb1 114.1(3) 6_566 4_546
O10 Tb2 Tb1 64.4(3) 6_566 3_445
O10 Tb2 O6 87.3(5) 6_566 .
O10 Tb2 O7 73.1(5) 6_566 .
O10 Tb2 O4 97.8(4) 6_566 4_546
O10 Tb2 O1 81.6(4) 6_566 3_445
O2 Tb2 Tb2 75.0(3) 4_546 2_556
O2 Tb2 Tb1 36.8(2) 4_546 4_546
O2 Tb2 Tb1 36.8(3) 4_546 3_445
O2 Tb2 O6 140.3(4) 4_546 .
O2 Tb2 O7 132.8(4) 4_546 .
O2 Tb2 O4 74.1(4) 4_546 4_546
O2 Tb2 O10 77.3(4) 4_546 6_566
O2 Tb2 O1 69.3(4) 4_546 3_445
O1 Tb2 Tb2 35.7(3) 4_546 2_556
O1 Tb2 Tb2 34.8(3) 3_445 2_556
O1 Tb2 Tb1 76.1(2) 3_445 4_546
O1 Tb2 Tb1 76.5(3) 4_546 3_445
O1 Tb2 Tb1 36.6(3) 3_445 3_445
O1 Tb2 Tb1 36.3(3) 4_546 4_546
O1 Tb2 O6 105.4(4) 4_546 .
O1 Tb2 O7 145.9(4) 4_546 .
O1 Tb2 O7 138.5(4) 3_445 .
O1 Tb2 O4 92.5(4) 4_546 4_546
O1 Tb2 O10 140.7(4) 4_546 6_566
O1 Tb2 O2 69.3(4) 4_546 4_546
O1 Tb2 O1 67.9(4) 4_546 3_445
Tb2 Tb1 Tb2 61.75(6) 4_556 3
Tb2 Tb1 Tb1 59.54(7) 4_556 2_656
Tb2 Tb1 Tb1 59.36(4) 3 2_656
O11 Tb1 Tb2 118.2(4) . 3
O11 Tb1 Tb2 119.1(4) . 4_556
O11 Tb1 Tb1 70.3(4) . 2_656
O11 Tb1 O12 142.5(5) . .
O11 Tb1 O9 93.9(5) . 8_566
O11 Tb1 O3 96.6(5) . .
O11 Tb1 O2 81.8(4) . .
O11 Tb1 O2 81.0(4) . 2_656
O11 Tb1 O1 145.6(4) . .
O11 Tb1 N1 68.7(5) . 4_546
O12 Tb1 Tb2 94.1(4) . 4_556
O12 Tb1 Tb2 91.7(4) . 3
O12 Tb1 Tb1 147.0(4) . 2_656
O12 Tb1 N1 74.3(5) . 4_546
O9 Tb1 Tb2 133.3(3) 8_566 4_556
O9 Tb1 Tb2 74.0(3) 8_566 3
O9 Tb1 Tb1 110.3(3) 8_566 2_656
O9 Tb1 O12 72.0(5) 8_566 .
O9 Tb1 O2 144.7(4) 8_566 .
O9 Tb1 O2 76.2(4) 8_566 2_656
O9 Tb1 O1 98.0(4) 8_566 .
O9 Tb1 N1 77.1(4) 8_566 4_546
O3 Tb1 Tb2 70.8(3) . 4_556
O3 Tb1 Tb2 130.4(3) . 3
O3 Tb1 Tb1 108.2(3) . 2_656
O3 Tb1 O12 77.4(5) . .
O3 Tb1 O9 141.4(5) . 8_566
O3 Tb1 O2 73.8(4) . .
O3 Tb1 O2 142.1(4) . 2_656
O3 Tb1 O1 94.0(4) . .
O3 Tb1 N1 72.4(5) . 4_546
O2 Tb1 Tb2 37.2(3) 2_656 3
O2 Tb1 Tb2 77.4(3) 2_656 4_556
O2 Tb1 Tb2 37.3(2) . 4_556
O2 Tb1 Tb2 77.3(3) . 3
O2 Tb1 Tb1 35.3(3) 2_656 2_656
O2 Tb1 Tb1 35.4(3) . 2_656
O2 Tb1 O12 129.5(5) . .
O2 Tb1 O12 125.9(5) 2_656 .
O2 Tb1 O2 68.4(4) . 2_656
O2 Tb1 N1 131.5(4) . 4_546
O2 Tb1 N1 137.8(4) 2_656 4_546
O1 Tb1 Tb2 37.6(3) . 3
O1 Tb1 Tb2 36.5(3) . 4_556
O1 Tb1 Tb1 75.3(3) . 2_656
O1 Tb1 O12 71.8(4) . .
O1 Tb1 O2 70.7(4) . 2_656
O1 Tb1 O2 69.9(4) . .
O1 Tb1 N1 145.5(4) . 4_546
N1 Tb1 Tb2 150.7(3) 4_546 3
N1 Tb1 Tb2 143.1(3) 4_546 4_556
N1 Tb1 Tb1 138.8(3) 4_546 2_656
C15 O11 Tb1 133.6(16) . .
Tb2 O6 H6A 109.5 . .
Tb2 O6 H6B 127.3 . .
H6A O6 H6B 123.2 . .
C6 O5 Tb2 150.1(12) . .
Tb2 O7 H7A 124.4 . .
Tb2 O7 H7B 126.1 . .
H7A O7 H7B 109.5 . .
C1 O4 Tb2 135.5(11) . 4_556
Tb1 O12 H12 124.2 . .
C16 O12 Tb1 138.0(18) . .
C13 O10 Tb2 142.4(11) . 6_565
C13 O9 Tb1 123.6(11) . 8_465
C1 O3 Tb1 138.8(12) . .
Tb2 O2 H2 115.0 4_556 .
Tb1 O2 Tb2 105.9(4) . 4_556
Tb1 O2 Tb2 106.0(4) 2_656 4_556
Tb1 O2 Tb1 109.4(4) . 2_656
Tb1 O2 H2 110.8 2_656 .
Tb1 O2 H2 109.5 . .
Tb2 O1 Tb2 109.5(4) 4_556 3
Tb2 O1 H1 111.4 4_556 .
Tb2 O1 H1 111.4 3 .
Tb1 O1 Tb2 107.2(4) . 4_556
Tb1 O1 Tb2 105.8(4) . 3
Tb1 O1 H1 111.4 . .
C11 N1 Tb1 124.7(11) . 4_556
C11 N1 C10 116.6(14) . .
C10 N1 Tb1 118.5(10) . 4_556
O4 C1 O3 124.6(17) . .
O4 C1 C2 119.5(16) . .
O3 C1 C2 115.8(15) . .
N1 C11 H11 116.7 . .
N1 C11 C12 126.7(15) . .
C12 C11 H11 116.7 . .
C8 C2 C1 121.9(17) . .
C8 C2 C3 116.5(17) . .
C3 C2 C1 121.0(15) . .
C2 C8 H8 118.5 . .
C2 C8 C7 123.1(18) . .
C7 C8 H8 118.5 . .
C8 C7 H7 119.5 . .
C8 C7 C5 120.9(17) . .
C5 C7 H7 119.5 . .
C7 C5 C4 118.1(15) . .
C7 C5 C6 118.1(14) . .
C4 C5 C6 123.7(15) . .
C5 C4 C9 123.5(14) . .
C3 C4 C5 117.9(15) . .
C3 C4 C9 117.9(14) . .
C2 C3 H3 118.3 . .
C4 C3 C2 123.3(15) . .
C4 C3 H3 118.3 . .
O8 C6 C5 118.4(15) . .
O5 C6 O8 125.3(16) . .
O5 C6 C5 116.2(15) . .
N1 C10 H10 118.9 . .
N1 C10 C9 122.2(15) . .
C9 C10 H10 118.9 . .
C11 C12 C13 121.1(14) . .
C14 C12 C11 114.3(14) . .
C14 C12 C13 124.5(14) . .
C12 C14 H14 119.6 . .
C9 C14 C12 120.8(14) . .
C9 C14 H14 119.6 . .
C10 C9 C4 119.1(14) . .
C14 C9 C4 121.3(14) . .
C14 C9 C10 119.2(15) . .
O10 C13 O9 125.9(15) . .
O10 C13 C12 116.5(14) . .
O9 C13 C12 117.6(14) . .
O11 C15 O11 132(3) 2_656 .
O11 C15 H15 114.0 2_656 .
O11 C15 H15 114.0 . .
O12 C16 H16 121.3 . .
N2 C16 O12 117(3) . .
N2 C16 H16 121.3 . .
C16 N2 C18 129(3) . .
C16 N2 C17 127(3) . .
C17 N2 C18 100(4) . .
N2 C18 H18A 116.3 . .
N2 C18 H18B 103.4 . .
N2 C18 H18C 108.4 . .
H18A C18 H18B 109.5 . .
H18A C18 H18C 109.5 . .
H18B C18 H18C 109.5 . .
N2 C17 H17A 109.5 . .
N2 C17 H17B 114.4 . .
N2 C17 H17C 104.4 . .
H17A C17 H17B 109.5 . .
H17A C17 H17C 109.5 . .
H17B C17 H17C 109.5 . .

loop_
_geom_bond_atom_site_label_1
_geom_bond_atom_site_label_2
_geom_bond_distance
_geom_bond_site_symmetry_2
Tb2 Tb2 3.959(4) 2_556
Tb2 Tb1 3.854(4) 4_546
Tb2 Tb1 3.861(4) 3_445
Tb2 O6 2.445(14) .
Tb2 O5 2.385(13) .
Tb2 O7 2.474(14) .
Tb2 O4 2.441(12) 4_546
Tb2 O10 2.432(11) 6_566
Tb2 O2 2.428(11) 4_546
Tb2 O1 2.397(11) 4_546
Tb2 O1 2.451(11) 3_445
Tb1 Tb2 3.854(4) 4_556
Tb1 Tb2 3.861(4) 3
Tb1 Tb1 3.921(4) 2_656
Tb1 O11 2.333(14) .
Tb1 O12 2.517(16) .
Tb1 O9 2.388(13) 8_566
Tb1 O3 2.342(13) .
Tb1 O2 2.405(11) 2_656
Tb1 O2 2.400(11) .
Tb1 O1 2.390(11) .
Tb1 N1 2.621(13) 4_546
O8 C6 1.26(2) .
O11 C15 1.285(18) .
O6 H6A 0.8700 .
O6 H6B 0.8535 .
O5 C6 1.25(2) .
O7 H7A 0.8702 .
O7 H7B 0.8701 .
O4 Tb2 2.441(12) 4_556
O4 C1 1.27(2) .
O12 H12 0.8703 .
O12 C16 1.37(4) .
O10 Tb2 2.432(11) 6_565
O10 C13 1.24(2) .
O9 Tb1 2.388(12) 8_465
O9 C13 1.27(2) .
O3 C1 1.28(2) .
O2 Tb2 2.428(11) 4_556
O2 Tb1 2.405(11) 2_656
O2 H2 0.8072 .
O1 Tb2 2.397(11) 4_556
O1 Tb2 2.451(11) 3
O1 H1 1.0000 .
N1 Tb1 2.621(13) 4_556
N1 C11 1.35(2) .
N1 C10 1.36(2) .
C1 C2 1.52(2) .
C11 H11 0.9500 .
C11 C12 1.44(2) .
C2 C8 1.35(2) .
C2 C3 1.41(2) .
C8 H8 0.9500 .
C8 C7 1.38(3) .
C7 H7 0.9500 .
C7 C5 1.40(2) .
C5 C4 1.42(2) .
C5 C6 1.54(2) .
C4 C3 1.39(2) .
C4 C9 1.51(2) .
C3 H3 0.9500 .
C10 H10 0.9500 .
C10 C9 1.44(2) .
C12 C14 1.42(2) .
C12 C13 1.54(2) .
C14 H14 0.9500 .
C14 C9 1.38(2) .
C15 O11 1.285(18) 2_656
C15 H15 0.9500 .
C16 H16 0.9500 .
C16 N2 1.26(3) .
N2 C18 1.406(19) .
N2 C17 1.40(2) .
C18 H18A 0.9797 .
C18 H18B 0.9802 .
C18 H18C 0.9801 .
C17 H17A 0.9800 .
C17 H17B 0.9801 .
C17 H17C 0.9800 .

loop_
_geom_torsion_atom_site_label_1
_geom_torsion_atom_site_label_2
_geom_torsion_atom_site_label_3
_geom_torsion_atom_site_label_4
_geom_torsion
_geom_torsion_site_symmetry_1
_geom_torsion_site_symmetry_4
Tb2 O5 C6 O8 49(3) . .
Tb2 O5 C6 C5 -129(2) . .
Tb2 O4 C1 O3 -1(3) 4_556 .
Tb2 O4 C1 C2 177.9(12) 4_556 .
Tb2 O10 C13 O9 -4(4) 6_565 .
Tb2 O10 C13 C12 178.6(12) 6_565 .
Tb1 O11 C15 O11 1.5(9) . 2_656
Tb1 O12 C16 N2 -176(3) . .
Tb1 O9 C13 O10 35(3) 8_465 .
Tb1 O9 C13 C12 -147.6(12) 8_465 .
Tb1 O3 C1 O4 6(3) . .
Tb1 O3 C1 C2 -173.6(12) . .
Tb1 N1 C11 C12 178.7(12) 4_556 .
Tb1 N1 C10 C9 -175.6(12) 4_556 .
O4 C1 C2 C8 -177(2) . .
O4 C1 C2 C3 -5(3) . .
O12 C16 N2 C18 174(5) . .
O12 C16 N2 C17 20(7) . .
O3 C1 C2 C8 3(3) . .
O3 C1 C2 C3 173.8(17) . .
N1 C11 C12 C14 -6(2) . .
N1 C11 C12 C13 170.0(16) . .
N1 C10 C9 C4 171.9(15) . .
N1 C10 C9 C14 0(2) . .
C1 C2 C8 C7 174(2) . .
C1 C2 C3 C4 -176.4(17) . .
C11 N1 C10 C9 -1(2) . .
C11 C12 C14 C9 4(2) . .
C11 C12 C13 O10 -170.8(16) . .
C11 C12 C13 O9 12(3) . .
C2 C8 C7 C5 -1(3) . .
C8 C2 C3 C4 -5(3) . .
C8 C7 C5 C4 2(3) . .
C8 C7 C5 C6 179.4(18) . .
C7 C5 C4 C3 -5(2) . .
C7 C5 C4 C9 -174.2(16) . .
C7 C5 C6 O8 -148.5(18) . .
C7 C5 C6 O5 29(2) . .
C5 C4 C3 C2 6(3) . .
C5 C4 C9 C10 62(2) . .
C5 C4 C9 C14 -126.5(18) . .
C4 C5 C6 O8 28(2) . .
C4 C5 C6 O5 -153.8(16) . .
C3 C2 C8 C7 2(3) . .
C3 C4 C9 C10 -107.8(18) . .
C3 C4 C9 C14 64(2) . .
C6 C5 C4 C3 178.4(15) . .
C6 C5 C4 C9 9(2) . .
C10 N1 C11 C12 5(3) . .
C12 C14 C9 C4 -173.6(15) . .
C12 C14 C9 C10 -2(2) . .
C14 C12 C13 O10 5(3) . .
C14 C12 C13 O9 -172.6(17) . .
C9 C4 C3 C2 176.1(15) . .
C13 C12 C14 C9 -171.6(16) . .

loop_
_platon_squeeze_void_nr
_platon_squeeze_void_average_x
_platon_squeeze_void_average_y
_platon_squeeze_void_average_z
_platon_squeeze_void_volume
_platon_squeeze_void_count_electrons
_platon_squeeze_void_content
1 0.250 -0.122 0.000 396 118 ' '
2 0.750 0.090 0.000 396 118 ' '
3 0.250 0.098 0.500 396 118 ' '
4 0.750 -0.134 0.500 396 118 ' '
